data_7223794
loop_
_publ_author_name
'Slabbert, C.'
'Rademeyer, M.'

_publ_section_title
;
 Structures and trends of one-dimensional halide-bridged polymers of
 five-coordinate cadmium(ii) and mercury(ii) with benzopyridine and
 -pyrazine-type N-donor ligands
;
_journal_issue 47
_journal_name_full CrystEngComm
_journal_page_first 9070
_journal_paper_doi 10.1039/C5CE01333J
_journal_volume 17
_journal_year 2015
_chemical_formula_moiety 'C12 H8 Br4 Hg2 N2'
_chemical_formula_sum 'C12 H8 Br4 Hg2 N2'
_chemical_formula_weight 901.02
_chemical_name_systematic
;
catena-(bis(2-bromo)-(2-phenazine)-mercury)
;
_space_group_crystal_system triclinic
_space_group_IT_number 2
_space_group_name_Hall '-P 1'
_space_group_name_H-M_alt 'P -1'
_symmetry_space_group_name_Hall '-P 1'
_symmetry_space_group_name_H-M 'P -1'
_atom_sites_solution_hydrogens geom
_atom_sites_solution_primary difmap
_atom_sites_solution_secondary difmap
_audit_creation_method SHELXL-2014
_audit_update_record
;
2015-06-26 deposited with the CCDC.
2015-10-19 downloaded from the CCDC.
;
_cell_angle_alpha 71.406(2)
_cell_angle_beta 80.156(2)
_cell_angle_gamma 78.525(2)
_cell_formula_units_Z 1
_cell_length_a 4.0824(2)
_cell_length_b 9.6723(5)
_cell_length_c 11.1027(5)
_cell_measurement_temperature 293(2)
_cell_volume 404.48(3)
_computing_cell_refinement 'SAINT (Bruker, 2014)'
_computing_data_collection 'APEX2 (Bruker, 2014)'
_computing_data_reduction 'SAINT (Bruker, 2014)'
_computing_molecular_graphics
;
 ORTEP-3 for Windows (Farrugia, 1997), 
 Mercury (Macrae <i>et al</i>., 2008)
;
_computing_publication_material 'SHELXL-2014, PLATON (Spek, 2009)'
_computing_structure_refinement 'SHELXTL, SHELXL-2014/7 (Sheldrick, 2015)'
_computing_structure_solution 'SHELXTS (Sheldrick, 2015)'
_diffrn_ambient_temperature 293(2)
_diffrn_detector_area_resol_mean 10.24
_diffrn_measured_fraction_theta_full 0.999
_diffrn_measured_fraction_theta_max 0.999
_diffrn_measurement_device_type 'Bruker kappa, Photon 100 CMOS'
_diffrn_measurement_method '\f and \w scans'
_diffrn_radiation_type MoK\a
_diffrn_radiation_wavelength 0.71073
_diffrn_reflns_av_R_equivalents 0.0569
_diffrn_reflns_av_unetI/netI 0.0290
_diffrn_reflns_laue_measured_fraction_full 0.999
_diffrn_reflns_laue_measured_fraction_max 0.999
_diffrn_reflns_limit_h_max 5
_diffrn_reflns_limit_h_min -5
_diffrn_reflns_limit_k_max 13
_diffrn_reflns_limit_k_min -13
_diffrn_reflns_limit_l_max 15
_diffrn_reflns_limit_l_min -15
_diffrn_reflns_number 17111
_diffrn_reflns_point_group_measured_fraction_full 0.999
_diffrn_reflns_point_group_measured_fraction_max 0.999
_diffrn_reflns_theta_full 25.242
_diffrn_reflns_theta_max 30.505
_diffrn_reflns_theta_min 1.948
_exptl_absorpt_coefficient_mu 28.823
_exptl_absorpt_correction_T_max 0.7477
_exptl_absorpt_correction_T_min 0.2667
_exptl_absorpt_correction_type multi-scan
_exptl_absorpt_process_details 'SADABS (Bruker, 2014)'
_exptl_crystal_colour yellow
_exptl_crystal_density_diffrn 3.699
_exptl_crystal_density_method 'not measured'
_exptl_crystal_description needle
_exptl_crystal_F_000 394
_exptl_crystal_size_max 0.324
_exptl_crystal_size_mid 0.102
_exptl_crystal_size_min 0.020
_refine_diff_density_max 3.104
_refine_diff_density_min -2.456
_refine_diff_density_rms 0.296
_refine_ls_extinction_method none
_refine_ls_goodness_of_fit_ref 1.092
_refine_ls_hydrogen_treatment constr
_refine_ls_matrix_type full
_refine_ls_number_parameters 91
_refine_ls_number_reflns 2457
_refine_ls_number_restraints 0
_refine_ls_restrained_S_all 1.092
_refine_ls_R_factor_all 0.0272
_refine_ls_R_factor_gt 0.0263
_refine_ls_shift/su_max 0.001
_refine_ls_shift/su_mean 0.000
_refine_ls_structure_factor_coef Fsqd
_refine_ls_weighting_details 'w=1/[\s^2^(Fo^2^)+(0.0327P)^2^+2.2304P] where P=(Fo^2^+2Fc^2^)/3'
_refine_ls_weighting_scheme calc
_refine_ls_wR_factor_gt 0.0691
_refine_ls_wR_factor_ref 0.0700
_reflns_Friedel_coverage 0.000
_reflns_number_gt 2377
_reflns_number_total 2457
_reflns_threshold_expression 'I > 2\s(I)'
_cod_data_source_file c5ce01333j2.cif
_cod_data_source_block shelx
_cod_database_code 7223794
_shelx_space_group_comment
;
The symmetry employed for this shelxl refinement is uniquely defined
by the following loop, which should always be used as a source of
symmetry information in preference to the above space-group names.
They are only intended as comments.
;
_shelx_estimated_absorpt_t_min 0.039
_shelx_estimated_absorpt_t_max 0.596
_shelxl_version_number 2014-3

loop_
_space_group_symop_operation_xyz
'x, y, z'
'-x, -y, -z'

loop_
_atom_site_label
_atom_site_type_symbol
_atom_site_fract_x
_atom_site_fract_y
_atom_site_fract_z
_atom_site_U_iso_or_equiv
_atom_site_adp_type
_atom_site_occupancy
_atom_site_site_symmetry_order
_atom_site_calc_flag
_atom_site_refinement_flags_posn
_atom_site_refinement_flags_adp
N1 N 0.6523(10) 0.5807(4) 0.8794(3) 0.0148(6) Uani 1 1 d . .
C1 C 0.5571(11) 0.4502(4) 0.8959(4) 0.0144(7) Uani 1 1 d . .
C4 C 0.6009(11) 0.6304(4) 0.9833(4) 0.0147(7) Uani 1 1 d . .
C2 C 0.6166(12) 0.3887(5) 0.7920(4) 0.0180(8) Uani 1 1 d . .
H2 H 0.7289 0.4371 0.7143 0.022 Uiso 1 1 calc R U
C6 C 0.6589(12) 0.8171(5) 1.0764(4) 0.0192(8) Uani 1 1 d . .
H3 H 0.7355 0.9039 1.0700 0.023 Uiso 1 1 calc R U
C3 C 0.5094(12) 0.2595(5) 0.8062(4) 0.0190(8) Uani 1 1 d . .
H6 H 0.5474 0.2208 0.7375 0.023 Uiso 1 1 calc R U
C5 C 0.7104(12) 0.7658(5) 0.9726(4) 0.0184(8) Uani 1 1 d . .
H4 H 0.8162 0.8186 0.8953 0.022 Uiso 1 1 calc R U
Hg1 Hg 0.70892(4) 0.78448(2) 0.63754(2) 0.02352(7) Uani 1 1 d . .
Br1 Br 0.25596(11) 0.97494(5) 0.68268(4) 0.01725(9) Uani 1 1 d . .
Br2 Br 1.20332(11) 0.64998(5) 0.54447(4) 0.01700(9) Uani 1 1 d . .

loop_
_atom_site_aniso_label
_atom_site_aniso_U_11
_atom_site_aniso_U_22
_atom_site_aniso_U_33
_atom_site_aniso_U_23
_atom_site_aniso_U_13
_atom_site_aniso_U_12
N1 0.0192(17) 0.0122(14) 0.0123(14) -0.0034(11) -0.0007(12) -0.0023(13)
C1 0.0162(18) 0.0119(16) 0.0141(16) -0.0041(13) -0.0020(14) 0.0002(14)
C4 0.0180(18) 0.0132(17) 0.0126(16) -0.0033(13) -0.0027(14) -0.0020(14)
C2 0.023(2) 0.0177(18) 0.0127(16) -0.0058(14) 0.0006(14) -0.0008(16)
C6 0.027(2) 0.0138(17) 0.0188(18) -0.0046(14) -0.0054(16) -0.0047(16)
C3 0.025(2) 0.0188(19) 0.0154(17) -0.0082(14) -0.0019(15) -0.0031(16)
C5 0.024(2) 0.0148(17) 0.0155(17) -0.0018(14) -0.0028(15) -0.0054(16)
Hg1 0.01441(10) 0.02782(11) 0.03468(12) -0.02169(8) -0.00049(7) 0.00086(7)
Br1 0.01592(19) 0.01635(18) 0.02026(19) -0.00886(14) 0.00072(15) -0.00097(15)
Br2 0.01478(19) 0.01856(19) 0.01984(19) -0.01083(15) 0.00018(14) -0.00086(15)

loop_
_atom_type_symbol
_atom_type_description
_atom_type_scat_dispersion_real
_atom_type_scat_dispersion_imag
_atom_type_scat_source
C C 0.0033 0.0016 'International Tables Vol C Tables 4.2.6.8 and 6.1.1.4'
H H 0.0000 0.0000 'International Tables Vol C Tables 4.2.6.8 and 6.1.1.4'
N N 0.0061 0.0033 'International Tables Vol C Tables 4.2.6.8 and 6.1.1.4'
Br Br -0.2901 2.4595 'International Tables Vol C Tables 4.2.6.8 and 6.1.1.4'
Hg Hg -2.3894 9.2266 'International Tables Vol C Tables 4.2.6.8 and 6.1.1.4'

loop_
_geom_angle_atom_site_label_1
_geom_angle_atom_site_label_2
_geom_angle_atom_site_label_3
_geom_angle
_geom_angle_site_symmetry_1
_geom_angle_site_symmetry_3
C1 N1 C4 116.7(3) . .
N1 C1 C2 119.6(4) . .
N1 C1 C4 121.6(4) . 2_667
C2 C1 C4 118.9(4) . 2_667
N1 C4 C5 119.1(4) . .
N1 C4 C1 121.7(4) . 2_667
C5 C4 C1 119.2(4) . 2_667
C3 C2 C1 120.0(4) . .
C3 C2 H2 120.0 . .
C1 C2 H2 120.0 . .
C5 C6 C3 121.0(4) . 2_667
C5 C6 H3 119.5 . .
C3 C6 H3 119.5 2_667 .
C2 C3 C6 121.2(4) . 2_667
C2 C3 H6 119.4 . .
C6 C3 H6 119.4 2_667 .
C6 C5 C4 119.6(4) . .
C6 C5 H4 120.2 . .
C4 C5 H4 120.2 . .
Br2 Hg1 Br1 164.619(18) . .
Br2 Hg1 Br2 94.002(14) . 1_455
Br1 Hg1 Br2 90.305(14) . 1_455
Hg1 Br2 Hg1 94.003(14) . 1_655

loop_
_geom_bond_atom_site_label_1
_geom_bond_atom_site_label_2
_geom_bond_distance
_geom_bond_site_symmetry_2
N1 C1 1.342(5) .
N1 C4 1.356(5) .
C1 C2 1.424(6) .
C1 C4 1.435(6) 2_667
C4 C5 1.430(6) .
C4 C1 1.435(6) 2_667
C2 C3 1.359(6) .
C2 H2 0.9300 .
C6 C5 1.364(6) .
C6 C3 1.414(6) 2_667
C6 H3 0.9300 .
C3 C6 1.414(6) 2_667
C3 H6 0.9300 .
C5 H4 0.9300 .
Hg1 Br2 2.4358(5) .
Hg1 Br1 2.4455(5) .
Hg1 Br2 3.1105(5) 1_455
Br2 Hg1 3.1105(5) 1_655

loop_
_geom_hbond_atom_site_label_D
_geom_hbond_atom_site_label_H
_geom_hbond_atom_site_label_A
_geom_hbond_distance_DH
_geom_hbond_distance_HA
_geom_hbond_distance_DA
_geom_hbond_angle_DHA
_geom_hbond_site_symmetry_A
C2 H2 Br2 0.93 3.07 3.924(4) 154.0 .
C5 H4 Br1 0.93 2.90 3.821(4) 168.7 1_655
C2 H2 Br2 0.93 3.07 3.924(4) 154.0 .
C5 H4 Br1 0.93 2.90 3.821(4) 168.7 1_655
C2 H2 Br2 0.93 3.07 3.924(4) 154.0 .
C5 H4 Br1 0.93 2.90 3.821(4) 168.7 1_655

loop_
_geom_torsion_atom_site_label_1
_geom_torsion_atom_site_label_2
_geom_torsion_atom_site_label_3
_geom_torsion_atom_site_label_4
_geom_torsion
_geom_torsion_site_symmetry_1
_geom_torsion_site_symmetry_4
C4 N1 C1 C2 -177.4(4) . .
C4 N1 C1 C4 1.9(7) . 2_667
C1 N1 C4 C5 177.4(4) . .
C1 N1 C4 C1 -1.9(7) . 2_667
N1 C1 C2 C3 -177.4(4) . .
C4 C1 C2 C3 3.3(7) 2_667 .
C1 C2 C3 C6 -0.7(7) . 2_667
C3 C6 C5 C4 -1.7(7) 2_667 .
N1 C4 C5 C6 179.8(4) . .
C1 C4 C5 C6 -1.0(7) 2_667 .
